data_2021870
loop_
_publ_author_name
'Paix\~ao, J. A.'
'Pereira Silva, P. S.'
'Matos Beja, A.'
'Ramos Silva, M.'
'Alte da Veiga, L.'

_publ_section_title
;
 N,N'-Diphenylguanidinium Nitrate
;
_journal_issue 6
_journal_name_full 'Acta Crystallographica Section C Crystal Structure Communications'
_journal_page_first 805
_journal_paper_doi 10.1107/S0108270198003084
_journal_volume 54
_journal_year 1998
_chemical_formula_moiety 'C13 H14 N3 1+, N O3 1-'
_chemical_formula_sum 'C13 H14 N4 O3'
_chemical_formula_weight 274.28
_chemical_name_systematic
;
 N,N'-diphenylguanidinium nitrate
;
_space_group_IT_number 33
_space_group_name_Hall 'P 2c -2n'
_space_group_name_H-M_alt 'P n a 21'
_symmetry_cell_setting orthorhombic
_symmetry_space_group_name_Hall 'P 2c -2n'
_symmetry_space_group_name_H-M 'P n a 21'
_audit_creation_method SHELXL-97
_cell_angle_alpha 90.00
_cell_angle_beta 90.00
_cell_angle_gamma 90.00
_cell_formula_units_Z 4
_cell_length_a 17.020(4)
_cell_length_b 13.906(3)
_cell_length_c 5.8110(10)
_cell_measurement_reflns_used 25
_cell_measurement_temperature 293(2)
_cell_measurement_theta_max 15
_cell_measurement_theta_min 9
_cell_volume 1375.3(5)
_computing_cell_refinement 'CAD-4 Software'
_computing_data_collection 'CAD-4 Software (Enraf-Nonius, 1989)'
_computing_data_reduction 'SDP-Plus (Frenz, 1985)'
_computing_molecular_graphics 'ORTEPII (Johnson, 1976)'
_computing_publication_material SHELXL97
_computing_structure_refinement 'SHELXL97 (Sheldrick, 1997)'
_computing_structure_solution 'SHELXS97 (Sheldrick, 1990)'
_diffrn_ambient_temperature 293(2)
_diffrn_measured_fraction_theta_full 0.996
_diffrn_measured_fraction_theta_max 0.996
_diffrn_measurement_device_type 'Enraf-Nonius CAD-4'
_diffrn_measurement_method 'profile data from \w-2\q'
_diffrn_radiation_monochromator 'equatorial mounted graphite'
_diffrn_radiation_source 'fine-focus sealed tube'
_diffrn_radiation_type MoK\a
_diffrn_radiation_wavelength 0.71073
_diffrn_reflns_av_R_equivalents 0.024
_diffrn_reflns_av_sigmaI/netI 0.0286
_diffrn_reflns_limit_h_max 18
_diffrn_reflns_limit_h_min -20
_diffrn_reflns_limit_k_max 16
_diffrn_reflns_limit_k_min 0
_diffrn_reflns_limit_l_max 6
_diffrn_reflns_limit_l_min -6
_diffrn_reflns_number 3521
_diffrn_reflns_theta_full 24.97
_diffrn_reflns_theta_max 24.97
_diffrn_reflns_theta_min 3.16
_diffrn_standards_decay_% 1.5
_diffrn_standards_interval_time 180
_diffrn_standards_number 3
_exptl_absorpt_coefficient_mu 0.097
_exptl_absorpt_correction_type none
_exptl_crystal_colour 'clear pale brown'
_exptl_crystal_density_diffrn 1.325
_exptl_crystal_density_method 'not measured'
_exptl_crystal_description tabular
_exptl_crystal_F_000 576
_exptl_crystal_size_max 0.30
_exptl_crystal_size_mid 0.23
_exptl_crystal_size_min 0.13
_refine_diff_density_max 0.15
_refine_diff_density_min -0.13
_refine_ls_extinction_coef 0.016(3)
_refine_ls_extinction_method SHELXL93
_refine_ls_goodness_of_fit_ref 0.916
_refine_ls_hydrogen_treatment 'H atoms constrained'
_refine_ls_matrix_type full
_refine_ls_number_parameters 182
_refine_ls_number_reflns 2061
_refine_ls_number_restraints 1
_refine_ls_restrained_S_all 0.915
_refine_ls_R_factor_all 0.062
_refine_ls_R_factor_gt 0.031
_refine_ls_shift/su_max <0.001
_refine_ls_shift/su_mean 0.000
_refine_ls_structure_factor_coef Fsqd
_refine_ls_weighting_details 'w = 1/[\s^2^(Fo^2^)+(0.0631P)^2^+0.2366P] where P = (Fo^2^+2Fc^2^)/3'
_refine_ls_weighting_scheme calc
_refine_ls_wR_factor_ref 0.098
_reflns_number_gt 1548
_reflns_number_total '2061 (including Friedel pairs)'
_reflns_threshold_expression I>2\s(I)
_cod_data_source_file na1354sup1.cif
_cod_data_source_block dpgno3
_cod_depositor_comments
;
The following automatic conversions were performed:

data item '_refine_ls_weighting_scheme' value 'calc w =
1/[\s^2^(Fo^2^)+(0.0631P)^2^+0.2366P] where P = (Fo^2^+2Fc^2^)/3' was
changed to 'calc'. A new data item '_refine_ls_weighting_details' was
created with the value set to 'w =
1/[\s^2^(Fo^2^)+(0.0631P)^2^+0.2366P] where P = (Fo^2^+2Fc^2^)/3'.

Automatic conversion script
Id: cif_fix_values 7556 2019-12-06 15:28:31Z antanas 
;
_cod_database_code 2021870

loop_
_symmetry_equiv_pos_as_xyz
'x, y, z'
'-x, -y, z+1/2'
'-x+1/2, y+1/2, z+1/2'
'x+1/2, -y+1/2, z'

loop_
_atom_site_label
_atom_site_fract_x
_atom_site_fract_y
_atom_site_fract_z
_atom_site_U_iso_or_equiv
_atom_site_adp_type
_atom_site_calc_flag
_atom_site_refinement_flags
_atom_site_occupancy
_atom_site_type_symbol
O1 0.29629(12) 0.17860(14) 0.4918(3) 0.0605(6) Uani d . 1 O
O2 0.33345(13) 0.05748(13) 0.6922(5) 0.0706(6) Uani d . 1 O
O3 0.30419(16) 0.18894(16) 0.8656(4) 0.0742(7) Uani d . 1 O
N1 0.28541(13) 0.38988(15) 0.8253(4) 0.0510(6) Uani d . 1 N
H1 0.2937 0.3289 0.8295 0.061 Uiso calc R 1 H
N2 0.20213(12) 0.50524(13) 0.6687(5) 0.0538(6) Uani d . 1 N
H2A 0.2200 0.5488 0.7598 0.065 Uiso calc R 1 H
H2B 0.1661 0.5193 0.5707 0.065 Uiso calc R 1 H
N3 0.20330(12) 0.34896(15) 0.5346(4) 0.0503(6) Uani d . 1 N
H3 0.2326 0.2989 0.5206 0.060 Uiso calc R 1 H
N4 0.31197(12) 0.14137(14) 0.6825(5) 0.0518(5) Uani d . 1 N
C1 0.22983(14) 0.41747(16) 0.6792(6) 0.0437(6) Uani d . 1 C
C2 0.33320(14) 0.44491(17) 0.9755(5) 0.0457(6) Uani d . 1 C
C3 0.35967(15) 0.3996(2) 1.1712(6) 0.0573(7) Uani d . 1 C
H3A 0.3450 0.3364 1.2008 0.069 Uiso calc R 1 H
C4 0.40773(17) 0.4472(3) 1.3232(6) 0.0685(8) Uani d . 1 C
H4 0.4255 0.4161 1.4549 0.082 Uiso calc R 1 H
C5 0.42967(18) 0.5405(3) 1.2817(6) 0.0690(9) Uani d . 1 C
H5 0.4614 0.5731 1.3861 0.083 Uiso calc R 1 H
C6 0.40436(17) 0.5855(2) 1.0837(6) 0.0653(9) Uani d . 1 C
H6 0.4196 0.6485 1.0539 0.078 Uiso calc R 1 H
C7 0.35661(15) 0.53807(19) 0.9294(6) 0.0547(7) Uani d . 1 C
H7 0.3403 0.5685 0.7953 0.066 Uiso calc R 1 H
C8 0.13332(15) 0.34904(17) 0.4027(4) 0.0423(6) Uani d . 1 C
C9 0.06448(16) 0.39061(19) 0.4784(5) 0.0544(7) Uani d . 1 C
H9 0.0631 0.4224 0.6192 0.065 Uiso calc R 1 H
C10 -0.00211(18) 0.3849(2) 0.3450(7) 0.0714(9) Uani d . 1 C
H10 -0.0483 0.4138 0.3954 0.086 Uiso calc R 1 H
C11 -0.0013(2) 0.3375(3) 0.1403(8) 0.0822(11) Uani d . 1 C
H11 -0.0467 0.3338 0.0516 0.099 Uiso calc R 1 H
C12 0.0669(2) 0.2951(2) 0.0654(6) 0.0747(10) Uani d . 1 C
H12 0.0675 0.2623 -0.0741 0.090 Uiso calc R 1 H
C13 0.13471(16) 0.30063(18) 0.1953(6) 0.0550(7) Uani d . 1 C
H13 0.1808 0.2720 0.1437 0.066 Uiso calc R 1 H

loop_
_atom_site_aniso_label
_atom_site_aniso_U_11
_atom_site_aniso_U_22
_atom_site_aniso_U_33
_atom_site_aniso_U_12
_atom_site_aniso_U_13
_atom_site_aniso_U_23
O1 0.0756(13) 0.0545(11) 0.0513(13) 0.0151(10) -0.0018(12) 0.0049(11)
O2 0.0995(14) 0.0438(10) 0.0686(12) 0.0220(9) 0.0155(15) 0.0078(12)
O3 0.124(2) 0.0485(12) 0.0500(14) 0.0129(12) -0.0099(14) -0.0056(11)
N1 0.0588(13) 0.0391(12) 0.0550(14) 0.0045(10) -0.0147(12) 0.0016(11)
N2 0.0644(13) 0.0396(11) 0.0574(13) 0.0084(10) -0.0189(14) -0.0085(13)
N3 0.0534(13) 0.0403(11) 0.0573(15) 0.0095(9) -0.0109(12) -0.0094(11)
N4 0.0525(12) 0.0430(11) 0.0601(14) 0.0040(10) 0.0002(14) 0.0023(14)
C1 0.0473(13) 0.0422(13) 0.0416(12) 0.0020(11) -0.0017(15) 0.0017(13)
C2 0.0444(13) 0.0467(14) 0.0459(14) 0.0030(12) -0.0059(13) -0.0043(13)
C3 0.0577(16) 0.0609(16) 0.0532(15) -0.0032(13) -0.0074(18) 0.0070(17)
C4 0.0678(19) 0.085(2) 0.0529(17) -0.0003(17) -0.0123(17) 0.0037(16)
C5 0.0637(19) 0.079(2) 0.064(2) -0.0045(18) -0.0146(17) -0.0178(18)
C6 0.0614(18) 0.0521(16) 0.083(2) -0.0035(14) -0.0090(18) -0.0113(16)
C7 0.0576(16) 0.0497(14) 0.0568(16) 0.0028(13) -0.0058(15) -0.0015(14)
C8 0.0494(15) 0.0359(12) 0.0417(14) -0.0026(11) -0.0047(12) 0.0036(12)
C9 0.0542(16) 0.0537(15) 0.0551(17) -0.0007(13) 0.0003(15) 0.0032(14)
C10 0.0559(18) 0.068(2) 0.090(3) 0.0012(16) -0.008(2) 0.011(2)
C11 0.071(2) 0.083(2) 0.093(3) -0.0128(19) -0.035(2) 0.009(2)
C12 0.100(3) 0.065(2) 0.0583(18) -0.0132(19) -0.022(2) -0.0071(16)
C13 0.0630(17) 0.0516(14) 0.0506(16) -0.0031(12) -0.0042(18) -0.0020(16)

loop_
_atom_type_symbol
_atom_type_description
_atom_type_scat_dispersion_real
_atom_type_scat_dispersion_imag
_atom_type_scat_source
C C 0.0033 0.0016 'International Tables Vol C Tables 4.2.6.8 and 6.1.1.4'
H H 0.0000 0.0000 'International Tables Vol C Tables 4.2.6.8 and 6.1.1.4'
N N 0.0061 0.0033 'International Tables Vol C Tables 4.2.6.8 and 6.1.1.4'
O O 0.0106 0.0060 'International Tables Vol C Tables 4.2.6.8 and 6.1.1.4'

loop_
_geom_angle_atom_site_label_1
_geom_angle_atom_site_label_2
_geom_angle_atom_site_label_3
_geom_angle
_geom_angle_publ_flag
C1 N1 C2 130.3(2) yes
C1 N3 C8 128.2(2) yes
O2 N4 O1 119.9(3) yes
O2 N4 O3 119.5(3) yes
O1 N4 O3 120.5(2) yes
N2 C1 N1 123.7(3) yes
N2 C1 N3 120.6(2) yes
N1 C1 N3 115.7(2) yes
C3 C2 C7 119.7(2) ?
C3 C2 N1 116.7(2) ?
C7 C2 N1 123.5(3) ?
C4 C3 C2 120.3(3) ?
C5 C4 C3 120.3(3) ?
C4 C5 C6 119.5(3) ?
C7 C6 C5 120.6(3) ?
C6 C7 C2 119.6(3) ?
C9 C8 C13 119.8(2) ?
C9 C8 N3 122.9(2) ?
C13 C8 N3 117.2(2) ?
C10 C9 C8 119.8(3) ?
C11 C10 C9 120.8(3) ?
C10 C11 C12 119.6(3) ?
C11 C12 C13 120.6(3) ?
C8 C13 C12 119.4(3) ?

loop_
_geom_bond_atom_site_label_1
_geom_bond_atom_site_label_2
_geom_bond_distance
_geom_bond_publ_flag
O1 N4 1.252(3) yes
O2 N4 1.224(3) yes
O3 N4 1.260(3) yes
N1 C1 1.328(3) yes
N1 C2 1.417(3) yes
N2 C1 1.310(3) yes
N3 C1 1.348(3) yes
N3 C8 1.416(3) yes
C2 C3 1.376(4) ?
C2 C7 1.382(4) ?
C3 C4 1.374(4) ?
C4 C5 1.371(5) ?
C5 C6 1.379(4) ?
C6 C7 1.378(4) ?
C8 C9 1.379(4) ?
C8 C13 1.381(4) ?
C9 C10 1.375(4) ?
C10 C11 1.360(6) ?
C11 C12 1.373(5) ?
C12 C13 1.381(5) ?

loop_
_geom_hbond_atom_site_label_D
_geom_hbond_atom_site_label_H
_geom_hbond_atom_site_label_A
_geom_hbond_site_symmetry_A
_geom_hbond_distance_DH
_geom_hbond_distance_DA
_geom_hbond_angle_DHA
N1 H1 O3 . 1.97 2.822(3) 173.8
N3 H3 O1 . 2.00 2.860(3) 177.3
N2 H2A O1 3 2.27 3.056(3) 151.9
N2 H2A O2 3 2.68 3.186(4) 119.3

loop_
_geom_torsion_atom_site_label_1
_geom_torsion_atom_site_label_2
_geom_torsion_atom_site_label_3
_geom_torsion_atom_site_label_4
_geom_torsion
_geom_torsion_publ_flag
C1 N1 C2 C3 152.3(3) yes
C1 N3 C8 C9 -34.2(4) yes
